data_7228751
loop_
_publ_author_name
'Gong, Chunhua'
'Zeng, Xianghua'
'Xin, Li'
'Zhang, Junyong'
'Xie, Jingli'

_publ_section_title
;
 Construction of 3D metal--organic frameworks bearing
 heteropolyoxometalate units and multi-azole molecules and exploration of
 their photocatalytic activities
;
_journal_issue 59
_journal_name_full 'RSC Adv.'
_journal_page_first 36860
_journal_paper_doi 10.1039/C7RA05210C
_journal_volume 7
_journal_year 2017
_chemical_formula_moiety 'C36 H30 Cr Cu5 Mo6 N28 O31'
_chemical_formula_sum 'C36 H30 Cr Cu5 Mo6 N28 O31'
_chemical_formula_weight 2296.22
_space_group_crystal_system triclinic
_space_group_IT_number 2
_space_group_name_Hall '-P 1'
_space_group_name_H-M_alt 'P -1'
_symmetry_space_group_name_Hall '-P 1'
_symmetry_space_group_name_H-M 'P -1'
_atom_sites_solution_hydrogens mixed
_atom_sites_solution_primary iterative
_audit_creation_date 2016-04-06
_audit_creation_method
;
Olex2 1.2-alpha
(compiled 2016.02.24 svn.r3266 for OlexSys, GUI svn.r5155)
;
_audit_update_record
;
2016-08-03 deposited with the CCDC.
2017-07-19 downloaded from the CCDC.
;
_cell_angle_alpha 107.916(4)
_cell_angle_beta 103.921(3)
_cell_angle_gamma 112.783(4)
_cell_formula_units_Z 1
_cell_length_a 12.8771(6)
_cell_length_b 13.4775(6)
_cell_length_c 13.5993(5)
_cell_measurement_reflns_used 6947
_cell_measurement_temperature 296(2)
_cell_measurement_theta_max 29.3360
_cell_measurement_theta_min 3.0450
_cell_volume 1888.45(19)
_computing_cell_refinement
;
CrysAlisPro, Agilent Technologies,
Version 1.171.37.35 (release 13-08-2014 CrysAlis171 .NET)
(compiled Aug 13 2014,18:06:01)
;
_computing_data_collection
;
CrysAlisPro, Agilent Technologies,
Version 1.171.37.35 (release 13-08-2014 CrysAlis171 .NET)
(compiled Aug 13 2014,18:06:01)
;
_computing_data_reduction
;
CrysAlisPro, Agilent Technologies,
Version 1.171.37.35 (release 13-08-2014 CrysAlis171 .NET)
(compiled Aug 13 2014,18:06:01)
;
_computing_molecular_graphics 'Olex2 (Dolomanov et al., 2009)'
_computing_publication_material 'Olex2 (Dolomanov et al., 2009)'
_computing_structure_refinement 'ShelXL (Sheldrick, 2015)'
_computing_structure_solution
;
Superflip (Palatinus & Chapuis, 2007;Palatinus & van der Lee, 2008;
Palatinus et al., 2012)
;
_diffrn_ambient_temperature 296(2)
_diffrn_detector 'CCD plate'
_diffrn_detector_area_resol_mean 16.0802
_diffrn_detector_type Eos
_diffrn_measured_fraction_theta_full 0.998
_diffrn_measured_fraction_theta_max 0.998
_diffrn_measurement_details
;
#__ type_ start__ end____ width___ exp.time_
  1 omega   15.00   80.45   0.8500   10.0000
omega____ theta____ kappa____ phi______ frames
    -       15.8919   77.0000  -60.0000 77


#__ type_ start__ end____ width___ exp.time_
  2 omega    8.00   44.55   0.8500   10.0000
omega____ theta____ kappa____ phi______ frames
    -      -15.5013   77.0000 -150.0000 43


#__ type_ start__ end____ width___ exp.time_
  3 omega   16.00   82.30   0.8500   10.0000
omega____ theta____ kappa____ phi______ frames
    -       15.8919   77.0000   90.0000 78


#__ type_ start__ end____ width___ exp.time_
  4 omega   -8.00   64.25   0.8500   10.0000
omega____ theta____ kappa____ phi______ frames
    -       15.8919   77.0000   30.0000 85


#__ type_ start__ end____ width___ exp.time_
  5 omega  -11.00   35.75   0.8500   10.0000
omega____ theta____ kappa____ phi______ frames
    -       15.8919   77.0000  -90.0000 55


#__ type_ start__ end____ width___ exp.time_
  6 omega  -41.00   51.65   0.8500   10.0000
omega____ theta____ kappa____ phi______ frames
    -      -15.5013   77.0000  150.0000 109
;
_diffrn_measurement_device 'four-circle diffractometer'
_diffrn_measurement_device_type 'Xcalibur, Eos, Gemini'
_diffrn_measurement_method '\w scans'
_diffrn_orient_matrix_UB_11 -0.0353385000
_diffrn_orient_matrix_UB_12 -0.0082453000
_diffrn_orient_matrix_UB_13 -0.0536600000
_diffrn_orient_matrix_UB_21 -0.0530591000
_diffrn_orient_matrix_UB_22 -0.0461603000
_diffrn_orient_matrix_UB_23 -0.0023319000
_diffrn_orient_matrix_UB_31 -0.0150511000
_diffrn_orient_matrix_UB_32 0.0433255000
_diffrn_orient_matrix_UB_33 0.0269654000
_diffrn_radiation_monochromator graphite
_diffrn_radiation_probe x-ray
_diffrn_radiation_type MoK\a
_diffrn_radiation_wavelength 0.71073
_diffrn_reflns_av_R_equivalents 0.0179
_diffrn_reflns_av_unetI/netI 0.0282
_diffrn_reflns_Laue_measured_fraction_full 0.998
_diffrn_reflns_Laue_measured_fraction_max 0.998
_diffrn_reflns_limit_h_max 15
_diffrn_reflns_limit_h_min -13
_diffrn_reflns_limit_k_max 13
_diffrn_reflns_limit_k_min -16
_diffrn_reflns_limit_l_max 16
_diffrn_reflns_limit_l_min -15
_diffrn_reflns_number 13711
_diffrn_reflns_point_group_measured_fraction_full 0.998
_diffrn_reflns_point_group_measured_fraction_max 0.998
_diffrn_reflns_theta_full 24.999
_diffrn_reflns_theta_max 24.999
_diffrn_reflns_theta_min 2.798
_diffrn_source 'Enhance (Mo) X-ray Source'
_exptl_absorpt_coefficient_mu 2.567
_exptl_absorpt_correction_T_max 1.00000
_exptl_absorpt_correction_T_min 0.84078
_exptl_absorpt_correction_type multi-scan
_exptl_absorpt_process_details
;
CrysAlisPro, Agilent Technologies,
Version 1.171.37.35 (release 13-08-2014 CrysAlis171 .NET)
(compiled Aug 13 2014,18:06:01)
Empirical absorption correction using spherical harmonics,
 implemented in SCALE3 ABSPACK scaling algorithm.
;
_exptl_crystal_colour blue
_exptl_crystal_density_diffrn 2.019
_exptl_crystal_F_000 1111
_exptl_crystal_size_max 0.10
_exptl_crystal_size_mid 0.08
_exptl_crystal_size_min 0.05
_platon_squeeze_details
;
;
_refine_diff_density_max 2.825
_refine_diff_density_min -1.141
_refine_diff_density_rms 0.114
_refine_ls_extinction_method none
_refine_ls_goodness_of_fit_ref 1.060
_refine_ls_hydrogen_treatment constr
_refine_ls_matrix_type full
_refine_ls_number_parameters 487
_refine_ls_number_reflns 6634
_refine_ls_number_restraints 0
_refine_ls_restrained_S_all 1.060
_refine_ls_R_factor_all 0.0367
_refine_ls_R_factor_gt 0.0317
_refine_ls_shift/su_max 0.001
_refine_ls_shift/su_mean 0.000
_refine_ls_structure_factor_coef Fsqd
_refine_ls_weighting_details 'w=1/[\s^2^(Fo^2^)+(0.0393P)^2^+4.8027P] where P=(Fo^2^+2Fc^2^)/3'
_refine_ls_weighting_scheme calc
_refine_ls_wR_factor_gt 0.0813
_refine_ls_wR_factor_ref 0.0841
_reflns_Friedel_coverage 0.000
_reflns_number_gt 5836
_reflns_number_total 6634
_reflns_threshold_expression 'I > 2\s(I)'
_cod_data_source_file c7ra05210c2.cif
_cod_data_source_block 1
_cod_original_cell_volume 1888.46(15)
_cod_database_code 7228751
_chemical_oxdiff_formula 'Cu1 C9 N7 H9 Cr1 Mo6 O23'
_shelx_space_group_comment
;
The symmetry employed for this shelxl refinement is uniquely defined
by the following loop, which should always be used as a source of
symmetry information in preference to the above space-group names.
They are only intended as comments.
;
_exptl_absorpt_special_details block
_reflns_odcompleteness_completeness 99.87
_reflns_odcompleteness_iscentric 1
_reflns_odcompleteness_theta 26.32
_olex2_refinement_description
;
1. Fixed Uiso
 At 1.2 times of:
  All C(H) groups
 At 1.5 times of:
  All O(H,H) groups
2. Others
 Fixed Sof: O2W(0.5) H2WA(0.5) H2WB(0.5)
3.a Rotating group:
 O1W(H1WA,H1WB), O2W(H2WA,H2WB)
3.b Aromatic/amide H refined with riding coordinates:
 C3(H3), C4(H4), C6(H6), C7(H7), C8(H8), C9(H9), C12(H12), C13(H13), C15(H15),
 C16(H16), C17(H17), C18(H18)
;
_shelx_shelxl_version_number 2014/7
_olex2_submission_special_instructions 'No special instructions were received'

loop_
_space_group_symop_operation_xyz
'x, y, z'
'-x, -y, -z'

loop_
_atom_site_label
_atom_site_type_symbol
_atom_site_fract_x
_atom_site_fract_y
_atom_site_fract_z
_atom_site_U_iso_or_equiv
_atom_site_adp_type
_atom_site_occupancy
_atom_site_site_symmetry_order
_atom_site_calc_flag
_atom_site_refinement_flags_posn
_atom_site_refinement_flags_adp
_atom_site_refinement_flags_occupancy
C1 C 0.6203(4) 0.7849(4) 0.1672(3) 0.0165(8) Uani 1 1 d . . .
C2 C 0.4628(4) 1.1840(3) -0.1041(3) 0.0168(8) Uani 1 1 d . . .
C3 C 0.4669(4) 1.1908(4) 0.0002(3) 0.0208(9) Uani 1 1 d . . .
H3 H 0.4168 1.2136 0.0290 0.025 Uiso 1 1 calc R . .
C4 C 0.5450(4) 1.1640(4) 0.0624(3) 0.0233(9) Uani 1 1 d . . .
H4 H 0.5482 1.1693 0.1329 0.028 Uiso 1 1 calc R . .
C5 C 0.6184(4) 1.1294(4) 0.0182(3) 0.0186(9) Uani 1 1 d . . .
C6 C 0.6134(4) 1.1193(4) -0.0866(4) 0.0265(10) Uani 1 1 d . . .
H6 H 0.6616 1.0939 -0.1163 0.032 Uiso 1 1 calc R . .
C7 C 0.5355(4) 1.1478(4) -0.1479(4) 0.0267(10) Uani 1 1 d . . .
H7 H 0.5323 1.1423 -0.2185 0.032 Uiso 1 1 calc R . .
C8 C 0.7082(4) 1.0985(4) 0.1816(3) 0.0183(9) Uani 1 1 d . . .
H8 H 0.6614 1.1132 0.2205 0.022 Uiso 1 1 calc R . .
C9 C 0.8340(5) 1.0566(5) 0.1326(4) 0.0345(12) Uani 1 1 d . . .
H9 H 0.8948 1.0355 0.1336 0.041 Uiso 1 1 calc R . .
C10 C 1.0520(4) 1.3224(4) 0.4215(4) 0.0194(9) Uani 1 1 d . . .
C11 C 0.9852(4) 1.3595(4) 0.3493(4) 0.0209(9) Uani 1 1 d . . .
C12 C 1.0249(5) 1.3888(5) 0.2715(5) 0.0383(13) Uani 1 1 d . . .
H12 H 1.0946 1.3866 0.2655 0.046 Uiso 1 1 calc R . .
C13 C 0.9612(5) 1.4215(5) 0.2020(5) 0.0399(13) Uani 1 1 d . . .
H13 H 0.9881 1.4415 0.1497 0.048 Uiso 1 1 calc R . .
C14 C 0.8580(4) 1.4242(4) 0.2107(4) 0.0213(9) Uani 1 1 d . . .
C15 C 0.8208(4) 1.4009(4) 0.2919(4) 0.0229(9) Uani 1 1 d . . .
H15 H 0.7537 1.4072 0.3004 0.027 Uiso 1 1 calc R . .
C16 C 0.8851(4) 1.3680(4) 0.3610(4) 0.0233(9) Uani 1 1 d . . .
H16 H 0.8603 1.3516 0.4157 0.028 Uiso 1 1 calc R . .
C17 C 0.7235(4) 1.4745(5) -0.0093(4) 0.0311(11) Uani 1 1 d . . .
H17 H 0.7161 1.4846 -0.0747 0.037 Uiso 1 1 calc R . .
C18 C 0.6864(4) 1.4576(4) 0.1292(3) 0.0198(9) Uani 1 1 d . . .
H18 H 0.6514 1.4526 0.1811 0.024 Uiso 1 1 calc R . .
Cr1 Cr 0.5000 0.5000 0.5000 0.01217(19) Uani 1 2 d S T P
Cu1 Cu 0.5000 0.5000 0.0000 0.01437(15) Uani 1 2 d S T P
Cu2 Cu 0.93332(5) 0.87325(4) 0.40447(4) 0.01945(13) Uani 1 1 d . . .
Cu3 Cu 0.84097(4) 1.05344(4) 0.35501(4) 0.01812(12) Uani 1 1 d . . .
Mo1 Mo 0.39191(3) 0.39003(3) 0.21862(3) 0.01699(10) Uani 1 1 d . . .
Mo2 Mo 0.48932(3) 0.24829(3) 0.34512(3) 0.01837(10) Uani 1 1 d . . .
Mo3 Mo 0.40508(3) 0.64510(3) 0.37341(3) 0.01982(10) Uani 1 1 d . . .
N1 N 0.6090(3) 0.6750(3) 0.1353(3) 0.0188(7) Uani 1 1 d . . .
N2 N 0.7003(3) 0.6862(3) 0.2178(3) 0.0225(8) Uani 1 1 d . . .
N3 N 0.7633(3) 0.7971(3) 0.2944(3) 0.0222(8) Uani 1 1 d . . .
N4 N 0.7168(3) 0.8635(3) 0.2658(3) 0.0193(8) Uani 1 1 d . . .
N5 N 0.6994(3) 1.1031(3) 0.0842(3) 0.0191(7) Uani 1 1 d . . .
N6 N 0.7808(4) 1.0760(4) 0.0508(4) 0.0388(11) Uani 1 1 d . . .
N7 N 0.7921(3) 1.0703(3) 0.2150(3) 0.0200(8) Uani 1 1 d . . .
N8 N 1.0015(3) 1.2252(3) 0.4385(3) 0.0209(8) Uani 1 1 d . . .
N9 N 1.0977(3) 1.2323(3) 0.5140(3) 0.0233(8) Uani 1 1 d . . .
N10 N 1.2002(3) 1.3282(3) 0.5397(3) 0.0247(8) Uani 1 1 d . . .
N11 N 1.1746(3) 1.3867(3) 0.4829(3) 0.0238(8) Uani 1 1 d . . .
N12 N 0.7870(3) 1.4497(3) 0.1333(3) 0.0200(8) Uani 1 1 d . . .
N13 N 0.8119(4) 1.4596(4) 0.0431(4) 0.0370(10) Uani 1 1 d . . .
N14 N 0.6438(3) 1.4738(3) 0.0404(3) 0.0174(7) Uani 1 1 d . . .
O1 O 0.4498(3) 0.4497(3) 0.1363(3) 0.0250(7) Uani 1 1 d . . .
O1W O 0.9860(3) 0.9453(3) 0.2861(3) 0.0330(8) Uiso 1 1 d . . .
H1WA H 0.9987 1.0231 0.2884 0.049 Uiso 1 1 d GR . .
H1WB H 1.0010 0.9053 0.2214 0.049 Uiso 1 1 d GR . .
O2 O 0.2656(3) 0.2537(3) 0.1239(3) 0.0310(7) Uani 1 1 d . . .
O2W O 0.9747(9) 0.7401(9) 0.2911(8) 0.082(3) Uani 0.5 1 d . . .
H2WA H 1.0404 0.7349 0.3317 0.123 Uiso 0.5 1 d GR . .
H2WB H 0.9960 0.7595 0.2358 0.123 Uiso 0.5 1 d GR . .
O3 O 0.3109(3) 0.4771(3) 0.2625(2) 0.0218(6) Uani 1 1 d . . .
O3W O 0.9005(3) 1.0269(2) 0.4826(2) 0.0194(6) Uani 1 1 d . . .
O4 O 0.5132(3) 0.3432(3) 0.2625(2) 0.0194(6) Uani 1 1 d . . .
O4W O 0.7111(4) 1.0951(4) 0.4158(3) 0.0483(10) Uani 1 1 d . . .
O5 O 0.5304(2) 0.5596(2) 0.3884(2) 0.0154(6) Uani 1 1 d . . .
O6 O 0.3777(2) 0.3462(2) 0.3659(2) 0.0166(6) Uani 1 1 d . . .
O7 O 0.3610(3) 0.1176(3) 0.2450(3) 0.0345(8) Uani 1 1 d . . .
O8 O 0.6104(3) 0.2233(3) 0.3477(3) 0.0314(8) Uani 1 1 d . . .
O9 O 0.4687(3) 0.2320(2) 0.4763(2) 0.0216(6) Uani 1 1 d . . .
O10 O 0.6122(2) 0.4337(2) 0.4997(2) 0.0152(6) Uani 1 1 d . . .
O11 O 0.4683(3) 0.7104(3) 0.2990(3) 0.0346(8) Uani 1 1 d . . .
O12 O 0.2858(3) 0.6713(3) 0.3729(3) 0.0380(8) Uani 1 1 d . . .

loop_
_atom_site_aniso_label
_atom_site_aniso_U_11
_atom_site_aniso_U_22
_atom_site_aniso_U_33
_atom_site_aniso_U_23
_atom_site_aniso_U_13
_atom_site_aniso_U_12
C1 0.016(2) 0.017(2) 0.016(2) 0.0087(17) 0.0033(16) 0.0085(17)
C2 0.016(2) 0.0107(19) 0.017(2) 0.0056(16) -0.0002(16) 0.0055(16)
C3 0.026(2) 0.022(2) 0.016(2) 0.0060(18) 0.0050(18) 0.0174(19)
C4 0.032(2) 0.027(2) 0.013(2) 0.0108(18) 0.0052(18) 0.018(2)
C5 0.020(2) 0.016(2) 0.017(2) 0.0082(17) -0.0006(17) 0.0103(18)
C6 0.030(2) 0.043(3) 0.027(2) 0.023(2) 0.016(2) 0.028(2)
C7 0.028(2) 0.041(3) 0.019(2) 0.020(2) 0.0088(19) 0.020(2)
C8 0.019(2) 0.016(2) 0.019(2) 0.0097(17) 0.0040(17) 0.0085(17)
C9 0.036(3) 0.056(3) 0.032(3) 0.026(2) 0.014(2) 0.037(3)
C10 0.015(2) 0.020(2) 0.023(2) 0.0127(18) 0.0046(17) 0.0085(17)
C11 0.016(2) 0.016(2) 0.026(2) 0.0123(18) 0.0014(17) 0.0065(17)
C12 0.028(3) 0.064(4) 0.058(3) 0.048(3) 0.025(2) 0.034(3)
C13 0.035(3) 0.075(4) 0.054(3) 0.056(3) 0.032(3) 0.038(3)
C14 0.019(2) 0.022(2) 0.026(2) 0.0163(19) 0.0043(18) 0.0119(18)
C15 0.022(2) 0.029(2) 0.025(2) 0.015(2) 0.0094(18) 0.0173(19)
C16 0.024(2) 0.027(2) 0.024(2) 0.0155(19) 0.0082(18) 0.0143(19)
C17 0.032(3) 0.054(3) 0.030(3) 0.030(2) 0.016(2) 0.031(2)
C18 0.022(2) 0.022(2) 0.022(2) 0.0142(18) 0.0090(18) 0.0138(18)
Cr1 0.0139(4) 0.0139(4) 0.0130(4) 0.0080(4) 0.0064(4) 0.0088(4)
Cu1 0.0133(3) 0.0133(3) 0.0127(3) 0.0050(3) -0.0003(3) 0.0072(3)
Cu2 0.0175(3) 0.0146(3) 0.0165(3) 0.0077(2) -0.0035(2) 0.0049(2)
Cu3 0.0171(3) 0.0148(3) 0.0166(3) 0.0086(2) -0.0016(2) 0.0065(2)
Mo1 0.02009(19) 0.01962(19) 0.01391(18) 0.00928(15) 0.00650(14) 0.01123(16)
Mo2 0.0266(2) 0.01808(19) 0.01920(19) 0.01069(15) 0.01239(16) 0.01542(16)
Mo3 0.0266(2) 0.0238(2) 0.0202(2) 0.01501(16) 0.01118(16) 0.01766(17)
N1 0.0182(18) 0.0160(18) 0.0177(18) 0.0084(15) -0.0006(14) 0.0086(15)
N2 0.0202(19) 0.0157(18) 0.0187(19) 0.0046(15) -0.0049(15) 0.0074(15)
N3 0.0219(19) 0.0135(18) 0.0201(19) 0.0057(15) -0.0053(15) 0.0085(15)
N4 0.0217(19) 0.0159(18) 0.0164(18) 0.0086(15) -0.0014(14) 0.0103(15)
N5 0.0206(18) 0.0203(18) 0.0184(18) 0.0114(15) 0.0046(15) 0.0117(15)
N6 0.043(3) 0.069(3) 0.038(2) 0.035(2) 0.025(2) 0.045(2)
N7 0.0191(18) 0.0184(18) 0.0190(18) 0.0090(15) 0.0010(14) 0.0098(15)
N8 0.0171(18) 0.0230(19) 0.0244(19) 0.0161(16) 0.0031(15) 0.0107(15)
N9 0.0161(18) 0.0206(19) 0.025(2) 0.0133(16) -0.0030(15) 0.0063(15)
N10 0.0156(18) 0.023(2) 0.032(2) 0.0165(17) 0.0032(16) 0.0078(16)
N11 0.0157(18) 0.027(2) 0.031(2) 0.0210(17) 0.0043(16) 0.0095(16)
N12 0.0174(18) 0.025(2) 0.0228(19) 0.0153(16) 0.0067(15) 0.0130(16)
N13 0.038(2) 0.072(3) 0.037(2) 0.041(2) 0.024(2) 0.041(2)
N14 0.0172(18) 0.0166(18) 0.0166(18) 0.0069(14) 0.0028(14) 0.0099(15)
O1 0.0336(18) 0.0339(18) 0.0246(16) 0.0194(14) 0.0164(14) 0.0244(15)
O2 0.0294(18) 0.0268(17) 0.0237(17) 0.0070(14) 0.0033(14) 0.0102(15)
O2W 0.066(6) 0.068(6) 0.057(6) -0.005(5) 0.032(5) 0.005(5)
O3 0.0171(15) 0.0277(16) 0.0217(15) 0.0117(13) 0.0062(12) 0.0129(13)
O3W 0.0187(15) 0.0147(14) 0.0173(15) 0.0085(12) -0.0018(12) 0.0061(12)
O4 0.0272(16) 0.0228(15) 0.0182(15) 0.0125(12) 0.0136(13) 0.0163(13)
O4W 0.062(3) 0.071(3) 0.064(3) 0.050(2) 0.042(2) 0.055(2)
O5 0.0187(14) 0.0176(14) 0.0158(14) 0.0110(12) 0.0087(12) 0.0108(12)
O6 0.0187(14) 0.0171(14) 0.0147(14) 0.0073(12) 0.0072(11) 0.0092(12)
O7 0.043(2) 0.0206(17) 0.0287(18) 0.0062(14) 0.0106(16) 0.0121(15)
O8 0.046(2) 0.041(2) 0.0388(19) 0.0272(16) 0.0286(17) 0.0352(17)
O9 0.0294(17) 0.0169(15) 0.0245(16) 0.0128(13) 0.0142(13) 0.0124(13)
O10 0.0192(14) 0.0177(14) 0.0162(14) 0.0100(12) 0.0095(12) 0.0127(12)
O11 0.051(2) 0.0359(19) 0.0336(19) 0.0271(16) 0.0230(17) 0.0247(17)
O12 0.041(2) 0.046(2) 0.044(2) 0.0220(18) 0.0171(17) 0.0344(18)

loop_
_atom_type_symbol
_atom_type_description
_atom_type_scat_dispersion_real
_atom_type_scat_dispersion_imag
_atom_type_scat_source
C C 0.0033 0.0016 'International Tables Vol C Tables 4.2.6.8 and 6.1.1.4'
H H 0.0000 0.0000 'International Tables Vol C Tables 4.2.6.8 and 6.1.1.4'
Cr Cr 0.3209 0.6236 'International Tables Vol C Tables 4.2.6.8 and 6.1.1.4'
Cu Cu 0.3201 1.2651 'International Tables Vol C Tables 4.2.6.8 and 6.1.1.4'
Mo Mo -1.6832 0.6857 'International Tables Vol C Tables 4.2.6.8 and 6.1.1.4'
N N 0.0061 0.0033 'International Tables Vol C Tables 4.2.6.8 and 6.1.1.4'
O O 0.0106 0.0060 'International Tables Vol C Tables 4.2.6.8 and 6.1.1.4'

loop_
_geom_angle_atom_site_label_1
_geom_angle_atom_site_label_2
_geom_angle_atom_site_label_3
_geom_angle
_geom_angle_site_symmetry_1
_geom_angle_site_symmetry_3
N1 C1 C2 125.7(3) . 2_675
N4 C1 C2 123.7(4) . 2_675
N4 C1 N1 110.6(3) . .
C3 C2 C1 119.0(4) . 2_675
C3 C2 C7 119.7(4) . .
C7 C2 C1 121.2(4) . 2_675
C2 C3 H3 119.7 . .
C2 C3 C4 120.5(4) . .
C4 C3 H3 119.7 . .
C3 C4 H4 120.4 . .
C5 C4 C3 119.2(4) . .
C5 C4 H4 120.4 . .
C4 C5 N5 118.3(4) . .
C6 C5 C4 121.2(4) . .
C6 C5 N5 120.5(4) . .
C5 C6 H6 120.4 . .
C5 C6 C7 119.2(4) . .
C7 C6 H6 120.4 . .
C2 C7 C6 120.2(4) . .
C2 C7 H7 119.9 . .
C6 C7 H7 119.9 . .
N5 C8 H8 124.9 . .
N7 C8 H8 124.9 . .
N7 C8 N5 110.2(4) . .
N6 C9 H9 123.2 . .
N6 C9 N7 113.6(4) . .
N7 C9 H9 123.2 . .
N8 C10 C11 126.3(4) . .
N8 C10 N11 110.7(3) . .
N11 C10 C11 123.0(4) . .
C12 C11 C10 119.8(4) . .
C12 C11 C16 119.6(4) . .
C16 C11 C10 120.6(4) . .
C11 C12 H12 120.0 . .
C11 C12 C13 120.0(4) . .
C13 C12 H12 120.0 . .
C12 C13 H13 120.0 . .
C14 C13 C12 119.9(4) . .
C14 C13 H13 120.0 . .
C13 C14 C15 120.6(4) . .
C13 C14 N12 119.8(4) . .
C15 C14 N12 119.5(4) . .
C14 C15 H15 120.5 . .
C14 C15 C16 119.0(4) . .
C16 C15 H15 120.5 . .
C11 C16 C15 120.7(4) . .
C11 C16 H16 119.6 . .
C15 C16 H16 119.6 . .
N13 C17 H17 122.9 . .
N13 C17 N14 114.2(4) . .
N14 C17 H17 122.9 . .
N12 C18 H18 125.1 . .
N14 C18 H18 125.1 . .
N14 C18 N12 109.8(4) . .
O5 Cr1 O5 180.00(6) . 2_666
O6 Cr1 O5 84.54(11) 2_666 2_666
O6 Cr1 O5 95.46(11) 2_666 .
O6 Cr1 O5 84.54(11) . .
O6 Cr1 O5 95.46(11) . 2_666
O6 Cr1 O6 180.00(16) . 2_666
O6 Cr1 O10 85.14(11) 2_666 2_666
O6 Cr1 O10 85.14(11) . .
O6 Cr1 O10 94.86(11) . 2_666
O6 Cr1 O10 94.86(11) 2_666 .
O10 Cr1 O5 84.86(11) . 2_666
O10 Cr1 O5 95.15(11) 2_666 2_666
O10 Cr1 O5 95.14(11) . .
O10 Cr1 O5 84.86(11) 2_666 .
O10 Cr1 O10 180.0 . 2_666
N1 Cu1 N1 180.00(17) . 2_665
N1 Cu1 O1 83.37(12) . .
N1 Cu1 O1 96.63(12) 2_665 .
N1 Cu1 O1 83.37(12) 2_665 2_665
N1 Cu1 O1 96.63(12) . 2_665
N14 Cu1 N1 89.00(13) 1_545 .
N14 Cu1 N1 91.00(13) 1_545 2_665
N14 Cu1 N1 89.00(13) 2_675 2_665
N14 Cu1 N1 91.00(13) 2_675 .
N14 Cu1 N14 180.0 2_675 1_545
N14 Cu1 O1 90.42(12) 1_545 2_665
N14 Cu1 O1 89.58(12) 2_675 2_665
N14 Cu1 O1 89.58(12) 1_545 .
N14 Cu1 O1 90.42(12) 2_675 .
O1 Cu1 O1 180.0 2_665 .
N3 Cu2 Cu2 122.58(11) . 2_776
N3 Cu2 N9 97.99(14) . 2_776
N3 Cu2 O1W 85.32(14) . .
N3 Cu2 O2W 93.3(3) . .
N3 Cu2 O3W 83.62(12) . .
N9 Cu2 Cu2 103.33(11) 2_776 2_776
N9 Cu2 O1W 160.49(14) 2_776 .
N9 Cu2 O2W 86.4(3) 2_776 .
N9 Cu2 O3W 109.43(13) 2_776 .
O1W Cu2 Cu2 90.74(9) . 2_776
O1W Cu2 O2W 74.2(3) . .
O1W Cu2 O3W 90.02(11) . .
O2W Cu2 Cu2 140.2(2) . 2_776
O3W Cu2 Cu2 48.21(9) 2_776 2_776
O3W Cu2 Cu2 39.04(7) . 2_776
O3W Cu2 N3 170.20(13) 2_776 .
O3W Cu2 N9 88.39(12) 2_776 2_776
O3W Cu2 O1W 91.15(12) 2_776 .
O3W Cu2 O2W 94.5(3) 2_776 .
O3W Cu2 O2W 164.1(3) . .
O3W Cu2 O3W 87.25(11) 2_776 .
N4 Cu3 O4W 94.68(15) . .
N7 Cu3 N4 91.08(13) . .
N7 Cu3 N8 92.19(14) . .
N7 Cu3 O4W 96.31(14) . .
N8 Cu3 N4 163.36(14) . .
N8 Cu3 O4W 101.17(15) . .
O3W Cu3 N4 86.54(12) . .
O3W Cu3 N7 172.02(14) . .
O3W Cu3 N8 87.99(12) . .
O3W Cu3 O4W 91.48(13) . .
O1 Mo1 O3 101.43(13) . .
O1 Mo1 O4 96.34(13) . .
O1 Mo1 O5 95.07(12) . .
O1 Mo1 O6 162.24(13) . .
O2 Mo1 O1 104.51(15) . .
O2 Mo1 O3 99.17(14) . .
O2 Mo1 O4 101.05(14) . .
O2 Mo1 O5 159.83(13) . .
O2 Mo1 O6 91.09(13) . .
O3 Mo1 O4 148.70(12) . .
O3 Mo1 O5 71.74(11) . .
O3 Mo1 O6 84.07(11) . .
O4 Mo1 O5 81.25(11) . .
O4 Mo1 O6 71.94(10) . .
O6 Mo1 O5 70.40(9) . .
O4 Mo2 O6 71.44(10) . .
O4 Mo2 O10 82.91(11) . .
O7 Mo2 O4 100.97(14) . .
O7 Mo2 O6 91.80(14) . .
O7 Mo2 O8 105.60(17) . .
O7 Mo2 O9 97.48(15) . .
O7 Mo2 O10 160.08(14) . .
O8 Mo2 O4 97.55(13) . .
O8 Mo2 O6 161.11(13) . .
O8 Mo2 O9 101.52(14) . .
O8 Mo2 O10 93.11(14) . .
O9 Mo2 O4 148.75(12) . .
O9 Mo2 O6 83.03(11) . .
O9 Mo2 O10 71.60(11) . .
O10 Mo2 O6 70.73(9) . .
O3 Mo3 O5 70.96(10) . .
O3 Mo3 O9 148.51(12) . 2_666
O3 Mo3 O10 83.43(11) . 2_666
O9 Mo3 O5 82.79(11) 2_666 .
O9 Mo3 O10 71.27(10) 2_666 2_666
O10 Mo3 O5 70.31(9) 2_666 .
O11 Mo3 O3 100.98(15) . .
O11 Mo3 O5 92.25(14) . .
O11 Mo3 O9 97.05(15) . 2_666
O11 Mo3 O10 159.73(14) . 2_666
O11 Mo3 O12 105.78(17) . .
O12 Mo3 O3 98.84(15) . .
O12 Mo3 O5 160.89(14) . .
O12 Mo3 O9 100.83(15) . 2_666
O12 Mo3 O10 92.90(14) . 2_666
C1 N1 Cu1 140.7(3) . .
N2 N1 C1 105.9(3) . .
N2 N1 Cu1 113.3(2) . .
N3 N2 N1 108.3(3) . .
N2 N3 Cu2 124.3(3) . .
N2 N3 N4 111.1(3) . .
N4 N3 Cu2 121.0(3) . .
C1 N4 Cu3 137.9(3) . .
C1 N4 N3 104.0(3) . .
N3 N4 Cu3 114.5(2) . .
C8 N5 C5 128.3(4) . .
C8 N5 N6 109.4(3) . .
N6 N5 C5 122.3(3) . .
C9 N6 N5 102.7(4) . .
C8 N7 C9 104.0(4) . .
C8 N7 Cu3 126.0(3) . .
C9 N7 Cu3 130.0(3) . .
C10 N8 Cu3 138.8(3) . .
C10 N8 N9 104.6(3) . .
N9 N8 Cu3 113.6(3) . .
N8 N9 Cu2 120.2(3) . 2_776
N10 N9 Cu2 128.4(3) . 2_776
N10 N9 N8 109.8(3) . .
N9 N10 N11 109.0(3) . .
N10 N11 C10 105.9(3) . .
C18 N12 C14 128.5(4) . .
C18 N12 N13 109.6(3) . .
N13 N12 C14 121.6(3) . .
C17 N13 N12 102.7(4) . .
C17 N14 Cu1 130.3(3) . 1_565
C18 N14 C17 103.8(3) . .
C18 N14 Cu1 125.9(3) . 1_565
Mo1 O1 Cu1 170.27(18) . .
Cu2 O1W H1WA 126.6 . .
Cu2 O1W H1WB 126.5 . .
H1WA O1W H1WB 106.9 . .
Cu2 O2W H2WA 113.1 . .
Cu2 O2W H2WB 114.1 . .
H2WA O2W H2WB 104.8 . .
Mo1 O3 Mo3 120.88(14) . .
Cu2 O3W Cu2 92.75(11) 2_776 .
Cu2 O3W Cu3 122.88(14) 2_776 .
Cu3 O3W Cu2 101.95(12) . .
Mo2 O4 Mo1 118.30(14) . .
Cr1 O5 Mo1 101.92(11) . .
Cr1 O5 Mo3 101.94(11) . .
Mo1 O5 Mo3 92.41(10) . .
Cr1 O6 Mo1 103.14(11) . .
Cr1 O6 Mo2 101.98(11) . .
Mo1 O6 Mo2 92.64(10) . .
Mo2 O9 Mo3 118.94(14) . 2_666
Cr1 O10 Mo2 102.15(11) . .
Cr1 O10 Mo3 102.90(11) . 2_666
Mo2 O10 Mo3 93.30(10) . 2_666

loop_
_geom_bond_atom_site_label_1
_geom_bond_atom_site_label_2
_geom_bond_distance
_geom_bond_site_symmetry_2
C1 C2 1.478(5) 2_675
C1 N1 1.346(5) .
C1 N4 1.330(5) .
C2 C1 1.478(5) 2_675
C2 C3 1.380(6) .
C2 C7 1.384(6) .
C3 H3 0.9300 .
C3 C4 1.384(6) .
C4 H4 0.9300 .
C4 C5 1.383(6) .
C5 C6 1.373(6) .
C5 N5 1.433(5) .
C6 H6 0.9300 .
C6 C7 1.393(6) .
C7 H7 0.9300 .
C8 H8 0.9300 .
C8 N5 1.324(5) .
C8 N7 1.306(5) .
C9 H9 0.9300 .
C9 N6 1.314(6) .
C9 N7 1.350(6) .
C10 C11 1.478(5) .
C10 N8 1.338(5) .
C10 N11 1.341(5) .
C11 C12 1.378(7) .
C11 C16 1.380(6) .
C12 H12 0.9300 .
C12 C13 1.386(6) .
C13 H13 0.9300 .
C13 C14 1.375(6) .
C14 C15 1.378(6) .
C14 N12 1.436(5) .
C15 H15 0.9300 .
C15 C16 1.389(6) .
C16 H16 0.9300 .
C17 H17 0.9300 .
C17 N13 1.310(6) .
C17 N14 1.356(6) .
C18 H18 0.9300 .
C18 N12 1.330(5) .
C18 N14 1.321(5) .
Cr1 O5 1.973(3) .
Cr1 O5 1.973(3) 2_666
Cr1 O6 1.966(3) .
Cr1 O6 1.966(3) 2_666
Cr1 O10 1.972(3) 2_666
Cr1 O10 1.971(3) .
Cu1 N1 2.108(3) .
Cu1 N1 2.108(3) 2_665
Cu1 N14 1.998(3) 1_545
Cu1 N14 1.998(3) 2_675
Cu1 O1 2.307(3) 2_665
Cu1 O1 2.307(3) .
Cu2 Cu2 3.0364(10) 2_776
Cu2 N3 1.955(3) .
Cu2 N9 2.039(4) 2_776
Cu2 O1W 2.230(3) .
Cu2 O2W 2.305(10) .
Cu2 O3W 2.267(3) .
Cu2 O3W 1.915(3) 2_776
Cu3 N4 2.137(3) .
Cu3 N7 1.969(3) .
Cu3 N8 2.113(3) .
Cu3 O3W 1.919(3) .
Cu3 O4W 2.214(4) .
Mo1 O1 1.716(3) .
Mo1 O2 1.703(3) .
Mo1 O3 1.908(3) .
Mo1 O4 1.933(3) .
Mo1 O5 2.313(3) .
Mo1 O6 2.284(3) .
Mo2 O4 1.933(3) .
Mo2 O6 2.306(3) .
Mo2 O7 1.695(3) .
Mo2 O8 1.713(3) .
Mo2 O9 1.930(3) .
Mo2 O10 2.297(3) .
Mo3 O3 1.940(3) .
Mo3 O5 2.324(3) .
Mo3 O9 1.949(3) 2_666
Mo3 O10 2.298(3) 2_666
Mo3 O11 1.688(3) .
Mo3 O12 1.703(3) .
N1 N2 1.337(5) .
N2 N3 1.293(5) .
N3 N4 1.353(5) .
N5 N6 1.364(5) .
N8 N9 1.354(5) .
N9 Cu2 2.039(4) 2_776
N9 N10 1.309(5) .
N10 N11 1.335(5) .
N12 N13 1.372(5) .
N14 Cu1 1.998(3) 1_565
O1W H1WA 0.9861 .
O1W H1WB 0.9860 .
O2W H2WA 0.9330 .
O2W H2WB 0.9356 .
O3W Cu2 1.915(3) 2_776
O9 Mo3 1.949(3) 2_666
O10 Mo3 2.298(3) 2_666

loop_
_geom_torsion_atom_site_label_1
_geom_torsion_atom_site_label_2
_geom_torsion_atom_site_label_3
_geom_torsion_atom_site_label_4
_geom_torsion
_geom_torsion_site_symmetry_1
_geom_torsion_site_symmetry_4
C1 C2 C3 C4 -179.0(4) 2_675 .
C1 C2 C7 C6 179.7(4) 2_675 .
C1 N1 N2 N3 -0.5(5) . .
C2 C1 N1 Cu1 3.9(7) 2_675 .
C2 C1 N1 N2 -178.1(4) 2_675 .
C2 C1 N4 Cu3 -26.0(7) 2_675 .
C2 C1 N4 N3 178.1(4) 2_675 .
C2 C3 C4 C5 -0.5(7) . .
C3 C2 C7 C6 -0.6(7) . .
C3 C4 C5 C6 -1.1(7) . .
C3 C4 C5 N5 179.5(4) . .
C4 C5 C6 C7 1.8(7) . .
C4 C5 N5 C8 5.6(6) . .
C4 C5 N5 N6 -175.6(4) . .
C5 C6 C7 C2 -0.9(7) . .
C5 N5 N6 C9 -179.0(4) . .
C6 C5 N5 C8 -173.8(4) . .
C6 C5 N5 N6 4.9(6) . .
C7 C2 C3 C4 1.3(6) . .
C8 N5 N6 C9 0.0(5) . .
C10 C11 C12 C13 178.8(5) . .
C10 C11 C16 C15 -178.9(4) . .
C10 N8 N9 Cu2 166.3(3) . 2_776
C10 N8 N9 N10 -0.5(5) . .
C11 C10 N8 Cu3 24.9(7) . .
C11 C10 N8 N9 -177.3(4) . .
C11 C10 N11 N10 177.6(4) . .
C11 C12 C13 C14 -0.2(9) . .
C12 C11 C16 C15 2.7(7) . .
C12 C13 C14 C15 3.5(8) . .
C12 C13 C14 N12 -175.6(5) . .
C13 C14 C15 C16 -3.6(7) . .
C13 C14 N12 C18 -179.1(5) . .
C13 C14 N12 N13 6.7(7) . .
C14 C15 C16 C11 0.5(7) . .
C14 N12 N13 C17 175.9(4) . .
C15 C14 N12 C18 1.8(7) . .
C15 C14 N12 N13 -172.3(4) . .
C16 C11 C12 C13 -2.8(8) . .
C18 N12 N13 C17 0.7(5) . .
Cu1 N1 N2 N3 178.1(3) . .
Cu2 N3 N4 C1 160.1(3) . .
Cu2 N3 N4 Cu3 -2.3(4) . .
Cu2 N9 N10 N11 -165.1(3) 2_776 .
Cu3 N8 N9 Cu2 -29.6(4) . 2_776
Cu3 N8 N9 N10 163.7(3) . .
N1 C1 N4 Cu3 154.8(3) . .
N1 C1 N4 N3 -1.1(5) . .
N1 N2 N3 Cu2 -158.8(3) . .
N1 N2 N3 N4 -0.1(5) . .
N2 N3 N4 C1 0.7(5) . .
N2 N3 N4 Cu3 -161.7(3) . .
N4 C1 N1 Cu1 -176.9(3) . .
N4 C1 N1 N2 1.0(5) . .
N5 C5 C6 C7 -178.8(4) . .
N5 C8 N7 C9 -0.5(5) . .
N5 C8 N7 Cu3 179.4(3) . .
N6 C9 N7 C8 0.6(6) . .
N6 C9 N7 Cu3 -179.4(3) . .
N7 C8 N5 C5 179.3(4) . .
N7 C8 N5 N6 0.4(5) . .
N7 C9 N6 N5 -0.3(6) . .
N8 C10 C11 C12 -130.7(5) . .
N8 C10 C11 C16 50.9(6) . .
N8 C10 N11 N10 -0.4(5) . .
N8 N9 N10 N11 0.3(5) . .
N9 N10 N11 C10 0.1(5) . .
N11 C10 C11 C12 51.6(7) . .
N11 C10 C11 C16 -126.8(5) . .
N11 C10 N8 Cu3 -157.2(3) . .
N11 C10 N8 N9 0.6(5) . .
N12 C14 C15 C16 175.5(4) . .
N12 C18 N14 C17 0.4(5) . .
N12 C18 N14 Cu1 -176.6(3) . 1_565
N13 C17 N14 C18 0.1(6) . .
N13 C17 N14 Cu1 176.8(3) . 1_565
N14 C17 N13 N12 -0.5(6) . .
N14 C18 N12 C14 -175.4(4) . .
N14 C18 N12 N13 -0.7(5) . .

loop_
_platon_squeeze_void_nr
_platon_squeeze_void_average_x
_platon_squeeze_void_average_y
_platon_squeeze_void_average_z
_platon_squeeze_void_volume
_platon_squeeze_void_count_electrons
_platon_squeeze_void_content
1 -0.006 0.000 -0.006 350 71 ' '
